data_4087680
loop_
_publ_author_name
'Ibad, Muhammad Farooq'
'Schulz, Axel'
'Villinger, Alexander'

_publ_section_title
;
 Pentafluorophenyl Silver: Structure and Bonding of Arene Solvates
;
_journal_issue 15
_journal_name_full Organometallics
_journal_page_first 3893
_journal_paper_doi 10.1021/acs.organomet.5b00492
_journal_volume 34
_journal_year 2015
_chemical_formula_moiety 'C24 Ag4 F20, 2(C9 H12) '
_chemical_formula_sum 'C42 H24 Ag4 F20'
_chemical_formula_weight 1340.09
_space_group_IT_number 2
_space_group_name_Hall '-P 1'
_space_group_name_H-M_alt 'P -1'
_symmetry_cell_setting triclinic
_symmetry_Int_Tables_number 2
_symmetry_space_group_name_Hall '-P 1'
_symmetry_space_group_name_H-M 'P -1'
_atom_sites_solution_hydrogens geom
_atom_sites_solution_primary direct
_atom_sites_solution_secondary difmap
_audit_creation_method SHELXL-97
_cell_angle_alpha 64.562(7)
_cell_angle_beta 83.332(7)
_cell_angle_gamma 83.393(8)
_cell_formula_units_Z 1
_cell_length_a 9.0401(15)
_cell_length_b 11.2194(19)
_cell_length_c 11.3849(19)
_cell_measurement_reflns_used 9642
_cell_measurement_temperature 173(2)
_cell_measurement_theta_max 69.232
_cell_measurement_theta_min 5.813
_cell_volume 1033.0(3)
_computing_cell_refinement 'Bruker Apex V7.51A'
_computing_data_collection 'Bruker Apex V7.51A'
_computing_data_reduction 'Bruker SAINT'
_computing_molecular_graphics 'ORTEP-3v2.01 (Farrugia, 1997)'
_computing_publication_material SHELXL-97
_computing_structure_refinement 'SHELXL-97 (Sheldrick, 1997)'
_computing_structure_solution 'SHELXS-97 (Sheldrick, 1997)'
_diffrn_ambient_temperature 173(2)
_diffrn_measured_fraction_theta_full 0.980
_diffrn_measured_fraction_theta_max 0.980
_diffrn_measurement_device_type 'Bruker Apex Kappa II-CCD-diffractometer'
_diffrn_measurement_method 'phi and omega scans'
_diffrn_radiation_monochromator graphite
_diffrn_radiation_source 'sealed tube'
_diffrn_radiation_type MoK\a
_diffrn_radiation_wavelength 0.71073
_diffrn_reflns_av_R_equivalents 0.0396
_diffrn_reflns_av_sigmaI/netI 0.0284
_diffrn_reflns_limit_h_max 12
_diffrn_reflns_limit_h_min -13
_diffrn_reflns_limit_k_max 17
_diffrn_reflns_limit_k_min -17
_diffrn_reflns_limit_l_max 17
_diffrn_reflns_limit_l_min -17
_diffrn_reflns_number 33436
_diffrn_reflns_theta_full 34.00
_diffrn_reflns_theta_max 34.00
_diffrn_reflns_theta_min 1.99
_exptl_absorpt_coefficient_mu 1.991
_exptl_absorpt_correction_T_max 0.7412
_exptl_absorpt_correction_T_min 0.6255
_exptl_absorpt_correction_type multi-scan
_exptl_absorpt_process_details '(SADABS; Sheldrick, 2004)'
_exptl_crystal_colour colourless
_exptl_crystal_density_diffrn 2.154
_exptl_crystal_density_method 'not measured'
_exptl_crystal_description block
_exptl_crystal_F_000 644
_exptl_crystal_size_max 0.26
_exptl_crystal_size_mid 0.18
_exptl_crystal_size_min 0.16
_refine_diff_density_max 0.854
_refine_diff_density_min -0.570
_refine_diff_density_rms 0.083
_refine_ls_extinction_method none
_refine_ls_goodness_of_fit_ref 1.041
_refine_ls_hydrogen_treatment mixed
_refine_ls_matrix_type full
_refine_ls_number_parameters 402
_refine_ls_number_reflns 8263
_refine_ls_number_restraints 48
_refine_ls_restrained_S_all 1.039
_refine_ls_R_factor_all 0.0362
_refine_ls_R_factor_gt 0.0258
_refine_ls_shift/su_max 0.002
_refine_ls_shift/su_mean 0.000
_refine_ls_structure_factor_coef Fsqd
_refine_ls_weighting_details 'calc w=1/[\s^2^(Fo^2^)+(0.0233P)^2^+0.5790P] where P=(Fo^2^+2Fc^2^)/3'
_refine_ls_weighting_scheme calc
_refine_ls_wR_factor_gt 0.0589
_refine_ls_wR_factor_ref 0.0664
_reflns_number_gt 6744
_reflns_number_total 8263
_reflns_threshold_expression >2\s(I)
_cod_data_source_file om5b00492_si_002.cif
_cod_data_source_block av_fi127_AgC6F5_124MeC6H3_a
_cod_database_code 4087680

loop_
_symmetry_equiv_pos_as_xyz
'x, y, z'
'-x, -y, -z'

loop_
_atom_site_label
_atom_site_type_symbol
_atom_site_fract_x
_atom_site_fract_y
_atom_site_fract_z
_atom_site_U_iso_or_equiv
_atom_site_adp_type
_atom_site_occupancy
_atom_site_symmetry_multiplicity
_atom_site_calc_flag
_atom_site_refinement_flags
_atom_site_disorder_assembly
_atom_site_disorder_group
Ag2 Ag 1.000317(15) 1.094990(14) 0.578947(12) 0.03278(4) Uani 1 1 d . . .
Ag1 Ag 0.829952(15) 0.876164(13) 0.650481(12) 0.03080(4) Uani 1 1 d . . .
C1 C 0.8687(2) 0.99152(18) 0.76228(16) 0.0305(3) Uani 1 1 d . . .
C2 C 0.7437(2) 1.06282(19) 0.78885(18) 0.0333(4) Uani 1 1 d . . .
C3 C 0.6955(3) 1.0516(2) 0.9127(2) 0.0448(5) Uani 1 1 d . . .
C4 C 0.7759(3) 0.9657(3) 1.0159(2) 0.0527(6) Uani 1 1 d . . .
C5 C 0.9007(3) 0.8938(2) 0.9956(2) 0.0500(6) Uani 1 1 d . . .
C6 C 0.9459(2) 0.9083(2) 0.86996(18) 0.0369(4) Uani 1 1 d . . .
C7A C 0.8437(8) 0.7471(4) 0.5445(7) 0.0265(6) Uani 0.774(18) 1 d PD . 1
C8A C 0.9120(6) 0.6210(4) 0.6114(5) 0.0313(6) Uani 0.774(18) 1 d PD . 1
C9A C 0.8743(6) 0.5099(3) 0.6019(6) 0.0366(8) Uani 0.774(18) 1 d PD . 1
C10A C 0.7660(6) 0.5236(3) 0.5207(6) 0.0384(8) Uani 0.774(18) 1 d PD . 1
C11A C 0.6939(6) 0.6456(4) 0.4524(6) 0.0363(7) Uani 0.774(18) 1 d PD . 1
C12A C 0.7338(6) 0.7537(3) 0.4657(5) 0.0279(6) Uani 0.774(18) 1 d PD . 1
F6A F 1.0199(8) 0.6043(7) 0.6916(8) 0.0494(9) Uani 0.774(18) 1 d PD . 1
F7A F 0.9438(7) 0.3901(4) 0.6703(6) 0.0553(10) Uani 0.774(18) 1 d PD . 1
F8A F 0.7323(6) 0.4169(4) 0.5086(6) 0.0600(11) Uani 0.774(18) 1 d PD . 1
F9A F 0.5905(6) 0.6576(5) 0.3730(6) 0.0565(10) Uani 0.774(18) 1 d PD . 1
F10A F 0.6557(7) 0.8704(3) 0.4015(5) 0.0378(8) Uani 0.774(18) 1 d PD . 1
C7B C 0.862(3) 0.7529(14) 0.558(3) 0.0265(6) Uani 0.226(18) 1 d PD . 2
C8B C 0.935(2) 0.6296(14) 0.6292(19) 0.0313(6) Uani 0.226(18) 1 d PD . 2
C9B C 0.899(2) 0.5150(12) 0.6269(18) 0.0366(8) Uani 0.226(18) 1 d PD . 2
C10B C 0.792(2) 0.5174(12) 0.550(2) 0.0384(8) Uani 0.226(18) 1 d PD . 2
C11B C 0.718(2) 0.6362(13) 0.476(2) 0.0363(7) Uani 0.226(18) 1 d PD . 2
C12B C 0.748(2) 0.7472(12) 0.4896(19) 0.0279(6) Uani 0.226(18) 1 d PD . 2
F6B F 1.042(3) 0.622(3) 0.706(3) 0.060(4) Uani 0.226(18) 1 d PD . 2
F7B F 0.971(3) 0.3976(16) 0.700(3) 0.088(8) Uani 0.226(18) 1 d PD . 2
F8B F 0.754(3) 0.4042(16) 0.554(3) 0.089(7) Uani 0.226(18) 1 d PD . 2
F9B F 0.607(2) 0.635(2) 0.410(3) 0.082(5) Uani 0.226(18) 1 d PD . 2
F10B F 0.677(3) 0.8622(15) 0.410(2) 0.058(5) Uani 0.226(18) 1 d PD . 2
C13A C 0.6326(16) 0.7612(9) 0.8650(14) 0.0317(10) Uani 0.546(12) 1 d PD A 1
C14A C 0.6780(11) 0.6260(9) 0.9117(9) 0.0336(12) Uani 0.546(12) 1 d PD A 1
C15A C 0.6261(17) 0.5523(10) 0.8556(15) 0.0406(15) Uani 0.546(12) 1 d PD A 1
C16A C 0.522(2) 0.6129(13) 0.760(2) 0.0410(12) Uani 0.546(12) 1 d PD A 1
H16A H 0.4798 0.5602 0.7279 0.049 Uiso 0.546(12) 1 calc PR A 1
C17A C 0.4774(10) 0.7479(11) 0.7124(12) 0.0300(11) Uani 0.546(12) 1 d PD A 1
C18A C 0.532(2) 0.8200(10) 0.7686(19) 0.0293(17) Uani 0.546(12) 1 d PD A 1
C19A C 0.7910(14) 0.5693(13) 1.0145(12) 0.065(3) Uani 0.546(12) 1 d PD A 1
H19A H 0.7657 0.4805 1.0775 0.098 Uiso 0.546(12) 1 calc PR A 1
H19B H 0.7891 0.6266 1.0599 0.098 Uiso 0.546(12) 1 calc PR A 1
H19C H 0.8911 0.5643 0.9726 0.098 Uiso 0.546(12) 1 calc PR A 1
C20A C 0.675(3) 0.4085(13) 0.892(3) 0.090(4) Uani 0.546(12) 1 d PD A 1
H20A H 0.7820 0.3936 0.9047 0.135 Uiso 0.546(12) 1 calc PR A 1
H20B H 0.6557 0.3852 0.8216 0.135 Uiso 0.546(12) 1 calc PR A 1
H20C H 0.6191 0.3533 0.9726 0.135 Uiso 0.546(12) 1 calc PR A 1
C21A C 0.358(2) 0.8096(17) 0.617(2) 0.0578(15) Uani 0.546(12) 1 d PD A 1
H21A H 0.2636 0.8223 0.6631 0.087 Uiso 0.546(12) 1 calc PR A 1
H21B H 0.3457 0.7512 0.5754 0.087 Uiso 0.546(12) 1 calc PR A 1
H21C H 0.3878 0.8954 0.5500 0.087 Uiso 0.546(12) 1 calc PR A 1
C13B C 0.6226(19) 0.7372(11) 0.8641(18) 0.0317(10) Uani 0.454(12) 1 d PD A 2
H13B H 0.6617 0.7805 0.9081 0.038 Uiso 0.454(12) 1 calc PR A 2
C14B C 0.6743(14) 0.6069(11) 0.8895(11) 0.0336(12) Uani 0.454(12) 1 d PD A 2
C15B C 0.608(2) 0.5416(12) 0.8321(18) 0.0406(15) Uani 0.454(12) 1 d PD A 2
C16B C 0.500(3) 0.6104(16) 0.743(3) 0.0410(12) Uani 0.454(12) 1 d PD A 2
H16B H 0.4601 0.5671 0.6996 0.049 Uiso 0.454(12) 1 calc PR A 2
C17B C 0.4487(13) 0.7413(14) 0.7174(15) 0.0300(11) Uani 0.454(12) 1 d PD A 2
C18B C 0.515(3) 0.8050(13) 0.776(2) 0.0293(17) Uani 0.454(12) 1 d PD A 2
H18B H 0.4873 0.8956 0.7552 0.035 Uiso 0.454(12) 1 calc PR A 2
C19B C 0.7884(18) 0.5356(15) 0.9894(15) 0.065(3) Uani 0.454(12) 1 d PD A 2
H19D H 0.7480 0.4552 1.0579 0.098 Uiso 0.454(12) 1 calc PR A 2
H19E H 0.8110 0.5938 1.0280 0.098 Uiso 0.454(12) 1 calc PR A 2
H19F H 0.8799 0.5116 0.9467 0.098 Uiso 0.454(12) 1 calc PR A 2
C20B C 0.643(4) 0.3962(16) 0.867(4) 0.090(4) Uani 0.454(12) 1 d PD A 2
H20D H 0.7508 0.3793 0.8506 0.135 Uiso 0.454(12) 1 calc PR A 2
H20E H 0.5881 0.3698 0.8142 0.135 Uiso 0.454(12) 1 calc PR A 2
H20F H 0.6141 0.3451 0.9598 0.135 Uiso 0.454(12) 1 calc PR A 2
C21B C 0.338(3) 0.814(2) 0.616(3) 0.0578(15) Uani 0.454(12) 1 d PD A 2
H21D H 0.2454 0.7681 0.6420 0.087 Uiso 0.454(12) 1 calc PR A 2
H21E H 0.3798 0.8170 0.5317 0.087 Uiso 0.454(12) 1 calc PR A 2
H21F H 0.3158 0.9045 0.6087 0.087 Uiso 0.454(12) 1 calc PR A 2
F1 F 0.66026(15) 1.14592(14) 0.69160(14) 0.0506(3) Uani 1 1 d . . .
F2 F 0.57325(18) 1.12109(16) 0.93382(18) 0.0694(5) Uani 1 1 d . . .
F3 F 0.7300(3) 0.9530(2) 1.13677(14) 0.0870(6) Uani 1 1 d . . .
F4 F 0.9775(2) 0.80945(19) 1.09699(14) 0.0796(6) Uani 1 1 d . . .
F5 F 1.06928(16) 0.83425(15) 0.85527(15) 0.0577(4) Uani 1 1 d . . .
H13A H 0.664(7) 0.810(6) 0.916(6) 0.069 Uiso 0.546(12) 1 d P A 1
H18A H 0.497(7) 0.914(6) 0.744(6) 0.069 Uiso 0.546(12) 1 d P A 1

loop_
_atom_site_aniso_label
_atom_site_aniso_U_11
_atom_site_aniso_U_22
_atom_site_aniso_U_33
_atom_site_aniso_U_23
_atom_site_aniso_U_13
_atom_site_aniso_U_12
Ag2 0.03097(7) 0.03657(7) 0.02498(6) -0.00862(5) 0.01009(5) -0.01012(5)
Ag1 0.03204(7) 0.03465(7) 0.02311(6) -0.01065(5) 0.00696(5) -0.00771(5)
C1 0.0292(8) 0.0369(9) 0.0226(7) -0.0105(6) 0.0056(6) -0.0078(6)
C2 0.0318(8) 0.0367(9) 0.0299(8) -0.0131(7) 0.0066(6) -0.0091(7)
C3 0.0482(11) 0.0486(11) 0.0460(11) -0.0304(10) 0.0229(9) -0.0198(9)
C4 0.0714(16) 0.0689(15) 0.0266(9) -0.0257(10) 0.0162(10) -0.0360(13)
C5 0.0665(15) 0.0548(13) 0.0243(8) -0.0061(8) -0.0092(9) -0.0243(11)
C6 0.0356(9) 0.0404(10) 0.0311(8) -0.0099(7) -0.0024(7) -0.0103(8)
C7A 0.0258(19) 0.0280(8) 0.0235(18) -0.0093(7) 0.0037(9) -0.0055(9)
C8A 0.0275(17) 0.0380(11) 0.0238(16) -0.0091(8) -0.0009(9) -0.0017(10)
C9A 0.040(2) 0.0270(9) 0.032(2) -0.0061(9) 0.0094(12) 0.0012(10)
C10A 0.0350(19) 0.0351(10) 0.048(2) -0.0211(13) 0.0106(12) -0.0127(10)
C11A 0.025(2) 0.0466(12) 0.043(2) -0.0236(13) -0.0022(11) -0.0060(10)
C12A 0.0268(13) 0.0315(9) 0.022(2) -0.0089(10) 0.0024(10) -0.0019(8)
F6A 0.0424(17) 0.0619(17) 0.039(2) -0.0166(13) -0.0149(11) 0.0072(13)
F7A 0.0664(19) 0.0306(12) 0.0452(19) -0.0010(10) 0.0106(13) 0.0115(10)
F8A 0.0621(17) 0.0446(13) 0.086(3) -0.0407(15) 0.0150(16) -0.0185(11)
F9A 0.0428(14) 0.0734(19) 0.072(3) -0.0449(19) -0.0198(13) -0.0005(12)
F10A 0.0364(18) 0.0355(13) 0.0353(14) -0.0106(10) -0.0062(11) 0.0075(10)
C7B 0.0258(19) 0.0280(8) 0.0235(18) -0.0093(7) 0.0037(9) -0.0055(9)
C8B 0.0275(17) 0.0380(11) 0.0238(16) -0.0091(8) -0.0009(9) -0.0017(10)
C9B 0.040(2) 0.0270(9) 0.032(2) -0.0061(9) 0.0094(12) 0.0012(10)
C10B 0.0350(19) 0.0351(10) 0.048(2) -0.0211(13) 0.0106(12) -0.0127(10)
C11B 0.025(2) 0.0466(12) 0.043(2) -0.0236(13) -0.0022(11) -0.0060(10)
C12B 0.0268(13) 0.0315(9) 0.022(2) -0.0089(10) 0.0024(10) -0.0019(8)
F6B 0.058(9) 0.071(9) 0.043(6) -0.018(5) -0.027(5) 0.018(7)
F7B 0.111(15) 0.041(6) 0.064(12) 0.010(5) 0.021(7) 0.022(7)
F8B 0.123(13) 0.057(7) 0.102(14) -0.049(8) 0.041(9) -0.053(7)
F9B 0.069(8) 0.104(11) 0.086(13) -0.044(9) -0.024(6) -0.025(7)
F10B 0.038(6) 0.067(8) 0.055(7) -0.015(5) -0.023(4) 0.023(4)
C13A 0.0312(18) 0.032(3) 0.0325(9) -0.013(2) 0.0098(11) -0.020(2)
C14A 0.0299(10) 0.037(3) 0.028(3) -0.0101(14) 0.0109(17) -0.0056(16)
C15A 0.038(4) 0.0280(17) 0.051(5) -0.0164(15) 0.022(2) -0.0099(19)
C16A 0.036(5) 0.0443(12) 0.059(5) -0.0370(17) 0.0193(19) -0.023(2)
C17A 0.011(3) 0.0427(14) 0.0394(12) -0.0213(11) 0.014(2) -0.013(2)
C18A 0.028(4) 0.026(2) 0.0332(19) -0.013(2) 0.011(3) -0.012(3)
C19A 0.0417(14) 0.075(6) 0.050(4) 0.002(3) -0.001(2) -0.006(3)
C20A 0.097(11) 0.032(2) 0.105(10) -0.011(2) 0.061(5) -0.006(4)
C21A 0.036(5) 0.090(2) 0.0530(14) -0.0348(17) -0.005(3) -0.006(2)
C13B 0.0312(18) 0.032(3) 0.0325(9) -0.013(2) 0.0098(11) -0.020(2)
C14B 0.0299(10) 0.037(3) 0.028(3) -0.0101(14) 0.0109(17) -0.0056(16)
C15B 0.038(4) 0.0280(17) 0.051(5) -0.0164(15) 0.022(2) -0.0099(19)
C16B 0.036(5) 0.0443(12) 0.059(5) -0.0370(17) 0.0193(19) -0.023(2)
C17B 0.011(3) 0.0427(14) 0.0394(12) -0.0213(11) 0.014(2) -0.013(2)
C18B 0.028(4) 0.026(2) 0.0332(19) -0.013(2) 0.011(3) -0.012(3)
C19B 0.0417(14) 0.075(6) 0.050(4) 0.002(3) -0.001(2) -0.006(3)
C20B 0.097(11) 0.032(2) 0.105(10) -0.011(2) 0.061(5) -0.006(4)
C21B 0.036(5) 0.090(2) 0.0530(14) -0.0348(17) -0.005(3) -0.006(2)
F1 0.0432(7) 0.0472(7) 0.0498(7) -0.0122(6) -0.0033(6) 0.0071(6)
F2 0.0666(10) 0.0686(10) 0.0867(11) -0.0532(9) 0.0405(9) -0.0195(8)
F3 0.1301(17) 0.1136(15) 0.0333(7) -0.0434(9) 0.0298(9) -0.0558(13)
F4 0.1074(14) 0.0799(11) 0.0360(7) 0.0018(7) -0.0325(8) -0.0268(10)
F5 0.0411(7) 0.0575(8) 0.0626(9) -0.0146(7) -0.0130(6) 0.0075(6)

loop_
_atom_type_symbol
_atom_type_description
_atom_type_scat_dispersion_real
_atom_type_scat_dispersion_imag
_atom_type_scat_source
C C 0.0033 0.0016 'International Tables Vol C Tables 4.2.6.8 and 6.1.1.4'
H H 0.0000 0.0000 'International Tables Vol C Tables 4.2.6.8 and 6.1.1.4'
F F 0.0171 0.0103 'International Tables Vol C Tables 4.2.6.8 and 6.1.1.4'
Ag Ag -0.8971 1.1015 'International Tables Vol C Tables 4.2.6.8 and 6.1.1.4'

loop_
_geom_angle_atom_site_label_1
_geom_angle_atom_site_label_2
_geom_angle_atom_site_label_3
_geom_angle
_geom_angle_site_symmetry_1
_geom_angle_site_symmetry_3
C7B Ag2 C1 155.6(6) 2_776 .
C7B Ag2 C7A 6.5(5) 2_776 2_776
C1 Ag2 C7A 150.18(18) . 2_776
C7B Ag2 Ag1 46.9(6) 2_776 2_776
C1 Ag2 Ag1 156.50(5) . 2_776
C7A Ag2 Ag1 51.37(17) 2_776 2_776
C7B Ag2 Ag1 152.7(6) 2_776 .
C1 Ag2 Ag1 51.50(5) . .
C7A Ag2 Ag1 158.23(17) 2_776 .
Ag1 Ag2 Ag1 107.048(10) 2_776 .
C7B Ag2 Ag2 100.4(6) 2_776 2_776
C1 Ag2 Ag2 103.89(5) . 2_776
C7A Ag2 Ag2 105.29(17) 2_776 2_776
Ag1 Ag2 Ag2 53.981(10) 2_776 2_776
Ag1 Ag2 Ag2 53.067(10) . 2_776
C7B Ag1 C7A 5.1(6) . .
C7B Ag1 C1 162.5(5) . .
C7A Ag1 C1 167.57(16) . .
C7B Ag1 Ag2 50.3(8) . 2_776
C7A Ag1 Ag2 52.00(19) . 2_776
C1 Ag1 Ag2 121.69(4) . 2_776
C7B Ag1 Ag2 122.5(8) . .
C7A Ag1 Ag2 124.9(2) . .
C1 Ag1 Ag2 49.64(4) . .
Ag2 Ag1 Ag2 72.952(10) 2_776 .
C6 C1 C2 115.04(16) . .
C6 C1 Ag2 117.44(13) . .
C2 C1 Ag2 116.18(13) . .
C6 C1 Ag1 108.45(14) . .
C2 C1 Ag1 115.41(14) . .
Ag2 C1 Ag1 78.86(6) . .
F1 C2 C3 116.49(18) . .
F1 C2 C1 119.93(16) . .
C3 C2 C1 123.56(19) . .
F2 C3 C4 119.9(2) . .
F2 C3 C2 121.5(2) . .
C4 C3 C2 118.6(2) . .
F3 C4 C5 120.3(2) . .
F3 C4 C3 119.3(3) . .
C5 C4 C3 120.45(18) . .
F4 C5 C4 120.0(2) . .
F4 C5 C6 120.7(3) . .
C4 C5 C6 119.3(2) . .
F5 C6 C5 116.95(19) . .
F5 C6 C1 120.00(17) . .
C5 C6 C1 123.0(2) . .
C12A C7A C8A 114.9(2) . .
C12A C7A Ag1 122.5(4) . .
C8A C7A Ag1 114.0(3) . .
C12A C7A Ag2 106.9(4) . 2_776
C8A C7A Ag2 115.5(4) . 2_776
Ag1 C7A Ag2 76.63(15) . 2_776
F6A C8A C9A 117.3(3) . .
F6A C8A C7A 119.3(3) . .
C9A C8A C7A 123.4(2) . .
F7A C9A C10A 120.7(4) . .
F7A C9A C8A 120.5(4) . .
C10A C9A C8A 118.8(2) . .
F8A C10A C9A 118.9(3) . .
F8A C10A C11A 120.5(3) . .
C9A C10A C11A 120.6(3) . .
F9A C11A C12A 121.3(3) . .
F9A C11A C10A 120.0(3) . .
C12A C11A C10A 118.7(2) . .
F10A C12A C11A 116.8(3) . .
F10A C12A C7A 119.5(3) . .
C11A C12A C7A 123.6(2) . .
C12B C7B C8B 113.7(9) . .
C12B C7B Ag1 118.8(14) . .
C8B C7B Ag1 114.6(13) . .
C12B C7B Ag2 106.5(16) . 2_776
C8B C7B Ag2 116.7(17) . 2_776
Ag1 C7B Ag2 82.8(5) . 2_776
F6B C8B C9B 118.3(10) . .
F6B C8B C7B 119.0(10) . .
C9B C8B C7B 122.7(9) . .
F7B C9B C10B 118.9(10) . .
F7B C9B C8B 120.4(10) . .
C10B C9B C8B 120.7(8) . .
F8B C10B C9B 120.0(10) . .
F8B C10B C11B 120.3(10) . .
C9B C10B C11B 119.6(8) . .
F9B C11B C10B 118.6(10) . .
F9B C11B C12B 123.0(10) . .
C10B C11B C12B 117.7(8) . .
F10B C12B C11B 115.4(10) . .
F10B C12B C7B 118.4(10) . .
C11B C12B C7B 125.0(9) . .
C18A C13A C14A 121.2(5) . .
C18A C13A H13A 122(3) . .
C14A C13A H13A 116(3) . .
C15A C14A C13A 118.6(5) . .
C15A C14A C19A 122.9(5) . .
C13A C14A C19A 118.3(6) . .
C14A C15A C16A 119.2(5) . .
C14A C15A C20A 123.3(7) . .
C16A C15A C20A 117.5(7) . .
C17A C16A C15A 122.2(5) . .
C17A C16A H16A 118.9 . .
C15A C16A H16A 118.9 . .
C18A C17A C16A 117.4(5) . .
C18A C17A C21A 120.6(6) . .
C16A C17A C21A 121.5(6) . .
C17A C18A C13A 121.2(6) . .
C17A C18A H18A 120(3) . .
C13A C18A H18A 119(3) . .
C18B C13B C14B 121.4(7) . .
C18B C13B H13B 119.3 . .
C14B C13B H13B 119.3 . .
C18B C13B H13A 112(3) . .
C14B C13B H13A 127(3) . .
H13B C13B H13A 7.7 . .
C15B C14B C13B 118.6(6) . .
C15B C14B C19B 121.4(7) . .
C13B C14B C19B 119.6(7) . .
C14B C15B C16B 119.5(6) . .
C14B C15B C20B 122.0(8) . .
C16B C15B C20B 118.4(8) . .
C15B C16B C17B 121.7(7) . .
C15B C16B H16B 119.2 . .
C17B C16B H16B 119.2 . .
C18B C17B C16B 118.1(6) . .
C18B C17B C21B 121.5(7) . .
C16B C17B C21B 120.0(8) . .
C17B C18B C13B 120.4(7) . .
C17B C18B H18B 119.8 . .
C13B C18B H18B 119.8 . .
C17B C18B H18A 121(3) . .
C13B C18B H18A 118(3) . .
H18B C18B H18A 7.7 . .
C14B C19B H19D 109.5 . .
C14B C19B H19E 109.5 . .
H19D C19B H19E 109.5 . .
C14B C19B H19F 109.5 . .
H19D C19B H19F 109.5 . .
H19E C19B H19F 109.5 . .
C15B C20B H20D 109.5 . .
C15B C20B H20E 109.5 . .
H20D C20B H20E 109.5 . .
C15B C20B H20F 109.5 . .
H20D C20B H20F 109.5 . .
H20E C20B H20F 109.5 . .
C17B C21B H21D 109.5 . .
C17B C21B H21E 109.5 . .
H21D C21B H21E 109.5 . .
C17B C21B H21F 109.5 . .
H21D C21B H21F 109.5 . .
H21E C21B H21F 109.5 . .

loop_
_geom_bond_atom_site_label_1
_geom_bond_atom_site_label_2
_geom_bond_distance
_geom_bond_site_symmetry_2
Ag2 C7B 2.16(3) 2_776
Ag2 C1 2.1861(16) .
Ag2 C7A 2.253(7) 2_776
Ag2 Ag1 2.7819(4) 2_776
Ag2 Ag1 2.8149(5) .
Ag2 Ag2 3.3273(5) 2_776
Ag1 C7B 2.05(2) .
Ag1 C7A 2.234(6) .
Ag1 C1 2.2453(19) .
Ag1 Ag2 2.7819(5) 2_776
C1 C6 1.388(3) .
C1 C2 1.389(3) .
C2 F1 1.345(2) .
C2 C3 1.382(3) .
C3 F2 1.338(3) .
C3 C4 1.379(4) .
C4 F3 1.341(2) .
C4 C5 1.366(4) .
C5 F4 1.345(3) .
C5 C6 1.385(3) .
C6 F5 1.351(3) .
C7A C12A 1.390(3) .
C7A C8A 1.395(3) .
C7A Ag2 2.253(7) 2_776
C8A F6A 1.355(4) .
C8A C9A 1.380(4) .
C9A F7A 1.351(3) .
C9A C10A 1.375(4) .
C10A F8A 1.334(4) .
C10A C11A 1.379(4) .
C11A F9A 1.331(4) .
C11A C12A 1.377(3) .
C12A F10A 1.353(3) .
C7B C12B 1.386(8) .
C7B C8B 1.399(8) .
C7B Ag2 2.16(3) 2_776
C8B F6B 1.350(8) .
C8B C9B 1.371(8) .
C9B F7B 1.355(8) .
C9B C10B 1.367(8) .
C10B F8B 1.337(8) .
C10B C11B 1.380(8) .
C11B F9B 1.326(8) .
C11B C12B 1.381(8) .
C12B F10B 1.354(8) .
C13A C18A 1.389(5) .
C13A C14A 1.403(5) .
C13A H13A 1.03(6) .
C14A C15A 1.388(5) .
C14A C19A 1.519(5) .
C15A C16A 1.408(6) .
C15A C20A 1.509(6) .
C16A C17A 1.398(5) .
C16A H16A 0.9500 .
C17A C18A 1.386(5) .
C17A C21A 1.509(5) .
C18A H18A 0.99(6) .
C19A H19A 0.9800 .
C19A H19B 0.9800 .
C19A H19C 0.9800 .
C20A H20A 0.9800 .
C20A H20B 0.9800 .
C20A H20C 0.9800 .
C21A H21A 0.9800 .
C21A H21B 0.9800 .
C21A H21C 0.9800 .
C13B C18B 1.391(6) .
C13B C14B 1.397(6) .
C13B H13B 0.9500 .
C13B H13A 1.30(6) .
C14B C15B 1.387(6) .
C14B C19B 1.516(6) .
C15B C16B 1.400(7) .
C15B C20B 1.507(6) .
C16B C17B 1.400(6) .
C16B H16B 0.9500 .
C17B C18B 1.383(6) .
C17B C21B 1.508(6) .
C18B H18B 0.9500 .
C18B H18A 1.11(6) .
C19B H19D 0.9800 .
C19B H19E 0.9800 .
C19B H19F 0.9800 .
C20B H20D 0.9800 .
C20B H20E 0.9800 .
C20B H20F 0.9800 .
C21B H21D 0.9800 .
C21B H21E 0.9800 .
C21B H21F 0.9800 .

loop_
_geom_torsion_atom_site_label_1
_geom_torsion_atom_site_label_2
_geom_torsion_atom_site_label_3
_geom_torsion_atom_site_label_4
_geom_torsion
_geom_torsion_site_symmetry_1
_geom_torsion_site_symmetry_4
C7B Ag2 Ag1 C7B 23.8(13) 2_776 .
C1 Ag2 Ag1 C7B -160.4(5) . .
C7A Ag2 Ag1 C7B 15.5(5) 2_776 .
Ag1 Ag2 Ag1 C7B 8.6(5) 2_776 .
Ag2 Ag2 Ag1 C7B 8.6(5) 2_776 .
C7B Ag2 Ag1 C7A 18.3(9) 2_776 .
C1 Ag2 Ag1 C7A -165.90(16) . .
C7A Ag2 Ag1 C7A 10.0(5) 2_776 .
Ag1 Ag2 Ag1 C7A 3.12(15) 2_776 .
Ag2 Ag2 Ag1 C7A 3.12(15) 2_776 .
C7B Ag2 Ag1 C1 -175.8(10) 2_776 .
C7A Ag2 Ag1 C1 175.9(3) 2_776 .
Ag1 Ag2 Ag1 C1 169.02(6) 2_776 .
Ag2 Ag2 Ag1 C1 169.02(6) 2_776 .
C7B Ag2 Ag1 Ag2 15.2(10) 2_776 2_776
C1 Ag2 Ag1 Ag2 -169.02(6) . 2_776
C7A Ag2 Ag1 Ag2 6.9(3) 2_776 2_776
Ag1 Ag2 Ag1 Ag2 0.0 2_776 2_776
C7B Ag2 C1 C6 -79.5(10) 2_776 .
C7A Ag2 C1 C6 -71.8(3) 2_776 .
Ag1 Ag2 C1 C6 78.0(2) 2_776 .
Ag1 Ag2 C1 C6 105.14(17) . .
Ag2 Ag2 C1 C6 96.12(15) 2_776 .
C7B Ag2 C1 C2 62.4(10) 2_776 .
C7A Ag2 C1 C2 70.1(3) 2_776 .
Ag1 Ag2 C1 C2 -140.15(12) 2_776 .
Ag1 Ag2 C1 C2 -112.99(16) . .
Ag2 Ag2 C1 C2 -122.01(14) 2_776 .
C7B Ag2 C1 Ag1 175.4(10) 2_776 .
C7A Ag2 C1 Ag1 -176.9(3) 2_776 .
Ag1 Ag2 C1 Ag1 -27.16(15) 2_776 .
Ag2 Ag2 C1 Ag1 -9.02(5) 2_776 .
C7B Ag1 C1 C6 -46(2) . .
C7A Ag1 C1 C6 -47.2(8) . .
Ag2 Ag1 C1 C6 -103.08(12) 2_776 .
Ag2 Ag1 C1 C6 -115.43(14) . .
C7B Ag1 C1 C2 -176(2) . .
C7A Ag1 C1 C2 -177.9(8) . .
Ag2 Ag1 C1 C2 126.20(12) 2_776 .
Ag2 Ag1 C1 C2 113.84(15) . .
C7B Ag1 C1 Ag2 70(2) . .
C7A Ag1 C1 Ag2 68.2(8) . .
Ag2 Ag1 C1 Ag2 12.36(7) 2_776 .
C6 C1 C2 F1 -179.64(17) . .
Ag2 C1 C2 F1 37.6(2) . .
Ag1 C1 C2 F1 -52.2(2) . .
C6 C1 C2 C3 -1.2(3) . .
Ag2 C1 C2 C3 -144.03(16) . .
Ag1 C1 C2 C3 126.25(18) . .
F1 C2 C3 F2 -0.7(3) . .
C1 C2 C3 F2 -179.14(19) . .
F1 C2 C3 C4 178.81(19) . .
C1 C2 C3 C4 0.4(3) . .
F2 C3 C4 F3 0.0(3) . .
C2 C3 C4 F3 -179.5(2) . .
F2 C3 C4 C5 179.8(2) . .
C2 C3 C4 C5 0.3(3) . .
F3 C4 C5 F4 0.4(4) . .
C3 C4 C5 F4 -179.4(2) . .
F3 C4 C5 C6 179.9(2) . .
C3 C4 C5 C6 0.1(4) . .
F4 C5 C6 F5 0.0(3) . .
C4 C5 C6 F5 -179.5(2) . .
F4 C5 C6 C1 178.4(2) . .
C4 C5 C6 C1 -1.1(3) . .
C2 C1 C6 F5 179.97(18) . .
Ag2 C1 C6 F5 -37.7(2) . .
Ag1 C1 C6 F5 49.0(2) . .
C2 C1 C6 C5 1.6(3) . .
Ag2 C1 C6 C5 143.90(17) . .
Ag1 C1 C6 C5 -129.33(19) . .
C7B Ag1 C7A C12A -170(11) . .
C1 Ag1 C7A C12A -165.1(5) . .
Ag2 Ag1 C7A C12A -101.7(5) 2_776 .
Ag2 Ag1 C7A C12A -105.5(5) . .
C7B Ag1 C7A C8A 44(10) . .
C1 Ag1 C7A C8A 48.9(12) . .
Ag2 Ag1 C7A C8A 112.2(5) 2_776 .
Ag2 Ag1 C7A C8A 108.5(5) . .
C7B Ag1 C7A Ag2 -68(10) . 2_776
C1 Ag1 C7A Ag2 -63.4(8) . 2_776
Ag2 Ag1 C7A Ag2 -3.79(18) . 2_776
C12A C7A C8A F6A -179.5(7) . .
Ag1 C7A C8A F6A -30.8(8) . .
Ag2 C7A C8A F6A 55.3(8) 2_776 .
C12A C7A C8A C9A -0.3(10) . .
Ag1 C7A C8A C9A 148.3(4) . .
Ag2 C7A C8A C9A -125.6(4) 2_776 .
F6A C8A C9A F7A -0.1(9) . .
C7A C8A C9A F7A -179.3(7) . .
F6A C8A C9A C10A -179.6(6) . .
C7A C8A C9A C10A 1.2(9) . .
F7A C9A C10A F8A -1.2(9) . .
C8A C9A C10A F8A 178.2(5) . .
F7A C9A C10A C11A 179.1(6) . .
C8A C9A C10A C11A -1.5(8) . .
F8A C10A C11A F9A -0.5(9) . .
C9A C10A C11A F9A 179.2(6) . .
F8A C10A C11A C12A -178.8(5) . .
C9A C10A C11A C12A 0.9(9) . .
F9A C11A C12A F10A 4.5(9) . .
C10A C11A C12A F10A -177.1(6) . .
F9A C11A C12A C7A -178.2(7) . .
C10A C11A C12A C7A 0.1(10) . .
C8A C7A C12A F10A 176.8(6) . .
Ag1 C7A C12A F10A 31.1(9) . .
Ag2 C7A C12A F10A -53.6(7) 2_776 .
C8A C7A C12A C11A -0.3(10) . .
Ag1 C7A C12A C11A -146.1(5) . .
Ag2 C7A C12A C11A 129.2(5) 2_776 .
C7A Ag1 C7B C12B 3(9) . .
C1 Ag1 C7B C12B -173.6(11) . .
Ag2 Ag1 C7B C12B -104.9(19) 2_776 .
Ag2 Ag1 C7B C12B -115.6(19) . .
C7A Ag1 C7B C8B -136(12) . .
C1 Ag1 C7B C8B 47(4) . .
Ag2 Ag1 C7B C8B 116.1(19) 2_776 .
Ag2 Ag1 C7B C8B 105.4(18) . .
C7A Ag1 C7B Ag2 108(10) . 2_776
C1 Ag1 C7B Ag2 -69(2) . 2_776
Ag2 Ag1 C7B Ag2 -10.7(6) . 2_776
C12B C7B C8B F6B -176(3) . .
Ag1 C7B C8B F6B -35(3) . .
Ag2 C7B C8B F6B 59(3) 2_776 .
C12B C7B C8B C9B 2(4) . .
Ag1 C7B C8B C9B 143.4(18) . .
Ag2 C7B C8B C9B -122.3(18) 2_776 .
F6B C8B C9B F7B 0(4) . .
C7B C8B C9B F7B -179(3) . .
F6B C8B C9B C10B -179(3) . .
C7B C8B C9B C10B 2(4) . .
F7B C9B C10B F8B 4(4) . .
C8B C9B C10B F8B -177(2) . .
F7B C9B C10B C11B 180(2) . .
C8B C9B C10B C11B -1(4) . .
F8B C10B C11B F9B 1(4) . .
C9B C10B C11B F9B -175(2) . .
F8B C10B C11B C12B 171(2) . .
C9B C10B C11B C12B -4(4) . .
F9B C11B C12B F10B -13(4) . .
C10B C11B C12B F10B 177(2) . .
F9B C11B C12B C7B 180(3) . .
C10B C11B C12B C7B 10(4) . .
C8B C7B C12B F10B -175(2) . .
Ag1 C7B C12B F10B 45(3) . .
Ag2 C7B C12B F10B -46(3) 2_776 .
C8B C7B C12B C11B -8(4) . .
Ag1 C7B C12B C11B -148(2) . .
Ag2 C7B C12B C11B 121(2) 2_776 .
C18A C13A C14A C15A 3(2) . .
C18A C13A C14A C19A 178.4(16) . .
C13A C14A C15A C16A -4(2) . .
C19A C14A C15A C16A -179.8(18) . .
C13A C14A C15A C20A 176(2) . .
C19A C14A C15A C20A 1(3) . .
C14A C15A C16A C17A 5(3) . .
C20A C15A C16A C17A -175(2) . .
C15A C16A C17A C18A -4(3) . .
C15A C16A C17A C21A -176(2) . .
C16A C17A C18A C13A 3(3) . .
C21A C17A C18A C13A 174.4(19) . .
C14A C13A C18A C17A -2(3) . .
C18B C13B C14B C15B -5(3) . .
C18B C13B C14B C19B -178(2) . .
C13B C14B C15B C16B 5(3) . .
C19B C14B C15B C16B 178(2) . .
C13B C14B C15B C20B -172(3) . .
C19B C14B C15B C20B 1(3) . .
C14B C15B C16B C17B -4(4) . .
C20B C15B C16B C17B 172(3) . .
C15B C16B C17B C18B 4(4) . .
C15B C16B C17B C21B 177(3) . .
C16B C17B C18B C13B -4(4) . .
C21B C17B C18B C13B -177(2) . .
C14B C13B C18B C17B 5(4) . .
